data_7156686
loop_
_publ_author_name
'Khanvilkar, Aditya N.'
'Samanta, Sudeep G.'
'Bedekar, Ashutosh V.'

_publ_section_title
;
 Applications of chiral naphthyloxycyclohexanols in deracemization of
 \a-substituted carboxylic acids by dynamic thermodynamic resolution.
;
_journal_issue 10
_journal_name_full 'Organic &amp; biomolecular chemistry'
_journal_page_first 2670
_journal_page_last 2683
_journal_paper_doi 10.1039/c8ob02896f
_journal_volume 17
_journal_year 2019
_chemical_absolute_configuration rm
_chemical_formula_moiety 'C19 H21 Cl O3'
_chemical_formula_sum 'C19 H21 Cl O3'
_chemical_formula_weight 332.83
_space_group_crystal_system orthorhombic
_space_group_IT_number 19
_space_group_name_Hall 'P 2ac 2ab'
_space_group_name_H-M_alt 'P 21 21 21'
_symmetry_space_group_name_Hall 'P 2ac 2ab'
_symmetry_space_group_name_H-M 'P 21 21 21'
_audit_update_record
;
2018-07-07 deposited with the CCDC.
2019-02-08 downloaded from the CCDC.
;
_cell_angle_alpha 90
_cell_angle_beta 90
_cell_angle_gamma 90
_cell_formula_units_Z 4
_cell_length_a 8.8657(9)
_cell_length_b 10.5557(9)
_cell_length_c 18.970(2)
_cell_measurement_reflns_used 2163
_cell_measurement_temperature 293(2)
_cell_measurement_theta_max 71.9400
_cell_measurement_theta_min 4.2630
_cell_volume 1775.3(3)
_diffrn_ambient_temperature 293(2)
_diffrn_measured_fraction_theta_full 1.0
_diffrn_measured_fraction_theta_max 0.8623
_diffrn_measurement_device_type 'Xcalibur, Eos, Gemini'
_diffrn_measurement_method '\w scans'
_diffrn_radiation_wavelength 0.71073
_diffrn_reflns_av_R_equivalents 0.0369
_diffrn_reflns_av_unetI/netI 0.0506
_diffrn_reflns_limit_h_max 11
_diffrn_reflns_limit_h_min -11
_diffrn_reflns_limit_k_max 14
_diffrn_reflns_limit_k_min -14
_diffrn_reflns_limit_l_max 24
_diffrn_reflns_limit_l_min -24
_diffrn_reflns_number 11056
_diffrn_reflns_theta_full 29.0891
_diffrn_reflns_theta_max 29.09
_diffrn_reflns_theta_min 3.19
_exptl_absorpt_coefficient_mu 0.227
_exptl_crystal_density_diffrn 1.2452
_exptl_crystal_F_000 704.9279
_refine_diff_density_max 0.5736
_refine_diff_density_min -0.4648
_refine_diff_density_rms 0.0687
_refine_ls_abs_structure_details 'Flack, H. D. (1983). Acta Cryst. A39, 876-881.'
_refine_ls_abs_structure_Flack -0.16(14)
_refine_ls_d_res_high 0.7309
_refine_ls_d_res_low 6.3919
_refine_ls_goodness_of_fit_ref 0.9575
_refine_ls_hydrogen_treatment mixed
_refine_ls_matrix_type full
_refine_ls_number_constraints 34
_refine_ls_number_parameters 212
_refine_ls_number_reflns 4101
_refine_ls_number_restraints 0
_refine_ls_restrained_S_all 0.9575
_refine_ls_R_factor_all 0.1129
_refine_ls_R_factor_gt 0.0699
_refine_ls_shift/su_max 0.0001
_refine_ls_shift/su_mean 0.0000
_refine_ls_structure_factor_coef Fsqd
_refine_ls_weighting_details 'w=1/[\s^2^(Fo^2^)+(0.1033P)^2^+0.6623P] where P=(Fo^2^+2Fc^2^)/3'
_refine_ls_weighting_scheme calc
_refine_ls_wR_factor_ref 0.2009
_reflns_Friedel_coverage 0.811
_reflns_limit_h_max 11
_reflns_limit_h_min -11
_reflns_limit_k_max 14
_reflns_limit_k_min -14
_reflns_limit_l_max 24
_reflns_limit_l_min -24
_reflns_number_gt 2615
_reflns_number_total 4101
_reflns_threshold_expression I>=2u(I)
_cod_data_source_file c8ob02896f2.cif
_cod_data_source_block exp_973
_cod_depositor_comments 'Adding full bibliography for 7156681--7156686.cif.'
_cod_database_code 7156686
_olex2_refinement_description
;
1. Fixed Uiso
 At 1.2 times of:
  H4 of C4, H10 of C10, H5 of C5, H12 of C12, H17 of C17, H9 of C9, {H13a,
  H13b} of C13, H6 of C6, {H16a,H16b} of C16, H20 of C20, H7 of C7, {H14a,H14b}
  of C14, {H15a,H15b} of C15
 At 1.5 times of:
  {H22a,H22b,H22c} of C22
2.a Ternary CH refined with riding coordinates:
 C12(H12), C17(H17), C20(H20)
2.b Secondary CH2 refined with riding coordinates:
 C13(H13a,H13b), C16(H16a,H16b), C14(H14a,H14b), C15(H15a,H15b)
2.c Aromatic/amide H refined with riding coordinates:
 C4(H4), C10(H10), C5(H5), C9(H9), C6(H6), C7(H7)
2.d Idealised Me refined as rotating group:
 C22(H22a,H22b,H22c)
;

loop_
_space_group_symop_id
_space_group_symop_operation_xyz
1 x,y,z
2 x+1/2,-y+1/2,-z
3 -x,y+1/2,-z+1/2
4 -x+1/2,-y,z+1/2

loop_
_atom_site_label
_atom_site_type_symbol
_atom_site_fract_x
_atom_site_fract_y
_atom_site_fract_z
_atom_site_U_iso_or_equiv
_atom_site_adp_type
_atom_site_occupancy
_atom_site_refinement_flags_posn
Cl21 Cl 0.8526(3) 0.80354(14) 0.42878(8) 0.1441(9) Uani 1.000000 .
C19 C 0.7229(5) 0.5764(4) 0.4138(2) 0.0676(11) Uani 1.000000 .
O18 O 0.7625(2) 0.4605(2) 0.39864(14) 0.0606(7) Uani 1.000000 .
O11 O 0.6027(3) 0.2883(2) 0.47766(12) 0.0590(7) Uani 1.000000 .
O23 O 0.6051(4) 0.6223(3) 0.3990(3) 0.1331(18) Uani 1.000000 .
C1 C 0.7052(4) 0.0948(4) 0.5273(3) 0.0621(10) Uani 1.000000 .
C2 C 0.6411(4) 0.2128(3) 0.53287(18) 0.0515(8) Uani 1.000000 .
C3 C 0.6115(3) 0.2667(3) 0.60018(19) 0.0465(7) Uani 1.000000 .
C4 C 0.5526(4) 0.3899(3) 0.60805(19) 0.0524(8) Uani 1.000000 .
H4 H 0.5280(4) 0.4369(3) 0.56820(19) 0.0629(10) Uiso 1.000000 R
C10 C 0.7401(4) 0.0266(4) 0.5878(3) 0.0699(11) Uani 1.000000 .
H10 H 0.7841(4) -0.0530(4) 0.5836(3) 0.0839(13) Uiso 1.000000 R
C5 C 0.5312(5) 0.4410(4) 0.6730(2) 0.0659(10) Uani 1.000000 .
H5 H 0.4932(5) 0.5228(4) 0.6773(2) 0.0790(12) Uiso 1.000000 R
C12 C 0.6488(4) 0.2558(3) 0.40719(18) 0.0504(8) Uani 1.000000 .
H12 H 0.7503(4) 0.2191(3) 0.40827(18) 0.0605(10) Uiso 1.000000 R
C17 C 0.6512(4) 0.3770(3) 0.36603(17) 0.0473(8) Uani 1.000000 .
H17 H 0.5514(4) 0.4168(3) 0.36790(17) 0.0568(9) Uiso 1.000000 R
C9 C 0.7114(5) 0.0735(4) 0.6523(3) 0.0730(13) Uani 1.000000 .
H9 H 0.7334(5) 0.0247(4) 0.6918(3) 0.0876(15) Uiso 1.000000 R
C8 C 0.6486(4) 0.1957(4) 0.6614(2) 0.0582(9) Uani 1.000000 .
C13 C 0.5406(4) 0.1633(4) 0.3730(2) 0.0663(10) Uani 1.000000 .
H13a H 0.5414(4) 0.0841(4) 0.3989(2) 0.0795(12) Uiso 1.000000 R
H13b H 0.4391(4) 0.1975(4) 0.3747(2) 0.0795(12) Uiso 1.000000 R
C6 C 0.5659(5) 0.3714(5) 0.7333(2) 0.0739(12) Uani 1.000000 .
H6 H 0.5500(5) 0.4067(5) 0.7776(2) 0.0887(14) Uiso 1.000000 R
C16 C 0.6956(5) 0.3551(4) 0.2900(2) 0.0675(11) Uani 1.000000 .
H16a H 0.6932(5) 0.4349(4) 0.2647(2) 0.0810(13) Uiso 1.000000 R
H16b H 0.7977(5) 0.3224(4) 0.2881(2) 0.0810(13) Uiso 1.000000 R
C20 C 0.8505(5) 0.6413(4) 0.4538(3) 0.0771(12) Uani 1.000000 .
H20 H 0.9467(5) 0.6021(4) 0.4406(3) 0.0925(15) Uiso 1.000000 R
C7 C 0.6224(5) 0.2531(5) 0.7278(2) 0.0733(12) Uani 1.000000 .
H7 H 0.6447(5) 0.2081(5) 0.7686(2) 0.0880(15) Uiso 1.000000 R
C14 C 0.5851(5) 0.1388(5) 0.2965(3) 0.0850(14) Uani 1.000000 .
H14a H 0.6838(5) 0.0992(5) 0.2949(3) 0.1020(17) Uiso 1.000000 R
H14b H 0.5131(5) 0.0814(5) 0.2750(3) 0.1020(17) Uiso 1.000000 R
C15 C 0.5890(6) 0.2619(5) 0.2553(3) 0.0860(15) Uani 1.000000 .
H15a H 0.4884(6) 0.2979(5) 0.2533(3) 0.1032(18) Uiso 1.000000 R
H15b H 0.6220(6) 0.2454(5) 0.2074(3) 0.1032(18) Uiso 1.000000 R
C22 C 0.8311(7) 0.6331(6) 0.5319(3) 0.1080(19) Uani 1.000000 .
H22a H 0.919(2) 0.667(4) 0.5547(3) 0.162(3) Uiso 1.000000 GR
H22b H 0.744(3) 0.681(3) 0.5457(4) 0.162(3) Uiso 1.000000 GR
H22c H 0.818(5) 0.5461(7) 0.5453(4) 0.162(3) Uiso 1.000000 GR
H1 H 0.733(4) 0.062(3) 0.485(2) 0.050(10) Uiso 1.000000 .

loop_
_atom_site_aniso_label
_atom_site_aniso_U_11
_atom_site_aniso_U_22
_atom_site_aniso_U_33
_atom_site_aniso_U_12
_atom_site_aniso_U_13
_atom_site_aniso_U_23
Cl21 0.259(2) 0.0820(9) 0.0914(9) -0.0731(13) -0.0087(12) 0.0073(7)
C19 0.064(2) 0.048(2) 0.091(3) 0.0012(18) 0.004(2) -0.011(2)
O18 0.0509(13) 0.0446(14) 0.0862(17) 0.0022(11) -0.0086(13) -0.0128(12)
O11 0.0728(16) 0.0526(14) 0.0516(14) 0.0249(13) 0.0071(12) -0.0010(11)
O23 0.096(3) 0.068(2) 0.236(5) 0.0310(19) -0.045(3) -0.045(3)
C1 0.059(2) 0.050(2) 0.077(3) 0.0088(16) 0.003(2) 0.0007(19)
C2 0.0423(17) 0.0535(19) 0.059(2) 0.0072(16) 0.0011(16) 0.0090(16)
C3 0.0323(13) 0.0493(17) 0.0578(19) -0.0042(13) 0.0021(14) 0.0051(15)
C4 0.0489(17) 0.0532(19) 0.055(2) 0.0014(15) 0.0006(16) -0.0007(16)
C10 0.063(2) 0.045(2) 0.102(3) 0.0060(17) -0.003(2) 0.016(2)
C5 0.072(2) 0.061(2) 0.064(2) -0.001(2) 0.003(2) -0.004(2)
C12 0.0473(17) 0.0472(17) 0.057(2) 0.0057(14) 0.0033(17) -0.0098(15)
C17 0.0393(16) 0.0470(17) 0.0557(19) 0.0047(14) -0.0079(15) -0.0096(15)
C9 0.058(2) 0.066(3) 0.096(3) -0.003(2) -0.012(2) 0.036(2)
C8 0.0442(18) 0.064(2) 0.066(2) -0.0142(18) -0.0046(17) 0.0184(18)
C13 0.057(2) 0.056(2) 0.086(3) -0.0060(18) 0.004(2) -0.009(2)
C6 0.076(3) 0.087(3) 0.059(2) -0.017(3) 0.005(2) -0.010(2)
C16 0.065(2) 0.079(3) 0.058(2) 0.006(2) 0.0085(19) 0.000(2)
C20 0.076(3) 0.054(2) 0.101(3) -0.009(2) 0.004(3) -0.020(2)
C7 0.069(3) 0.098(3) 0.053(2) -0.019(3) -0.009(2) 0.018(2)
C14 0.080(3) 0.084(3) 0.091(3) -0.008(3) -0.011(3) -0.043(3)
C15 0.089(3) 0.107(4) 0.062(3) -0.007(3) -0.008(2) -0.022(3)
C22 0.117(4) 0.100(4) 0.107(4) -0.036(4) -0.039(4) 0.028(3)

loop_
_atom_type_symbol
_atom_type_scat_dispersion_real
_atom_type_scat_dispersion_imag
_atom_type_scat_source
_atom_type_scat_dispersion_source
H 0.00000 0.00000 'International Tables Volume C Table 6.1.1.4 (pp. 500-502)' 'Henke, Gullikson and Davis, At. Data and Nucl. Data Tables, 1993, 54, 2'
C 0.00347 0.00161 'International Tables Volume C Table 6.1.1.4 (pp. 500-502)' 'Henke, Gullikson and Davis, At. Data and Nucl. Data Tables, 1993, 54, 2'
O 0.01158 0.00611 'International Tables Volume C Table 6.1.1.4 (pp. 500-502)' 'Henke, Gullikson and Davis, At. Data and Nucl. Data Tables, 1993, 54, 2'
Cl 0.14873 0.16029 'International Tables Volume C Table 6.1.1.4 (pp. 500-502)' 'Henke, Gullikson and Davis, At. Data and Nucl. Data Tables, 1993, 54, 2'

loop_
_geom_angle_atom_site_label_1
_geom_angle_atom_site_label_2
_geom_angle_atom_site_label_3
_geom_angle
O23 C19 O18 124.5(4)
C20 C19 O18 109.4(4)
C20 C19 O23 126.1(4)
C17 O18 C19 118.6(3)
C12 O11 C2 120.3(2)
C10 C1 C2 119.9(4)
C1 C2 O11 125.2(3)
C3 C2 O11 114.3(3)
C3 C2 C1 120.5(3)
C4 C3 C2 122.2(3)
C8 C3 C2 118.7(3)
C8 C3 C4 119.1(3)
C5 C4 C3 121.0(4)
C9 C10 C1 121.3(4)
C6 C5 C4 120.2(4)
C17 C12 O11 106.5(2)
C13 C12 O11 111.8(3)
C13 C12 C17 109.6(3)
C12 C17 O18 107.7(3)
C16 C17 O18 108.7(3)
C16 C17 C12 111.7(3)
C8 C9 C10 121.4(4)
C9 C8 C3 118.2(4)
C7 C8 C3 117.6(4)
C7 C8 C9 124.2(4)
C14 C13 C12 110.7(3)
C7 C6 C5 120.4(4)
C15 C16 C17 110.6(3)
C19 C20 Cl21 107.9(3)
C22 C20 Cl21 108.8(4)
C22 C20 C19 112.4(4)
C6 C7 C8 121.7(4)
C15 C14 C13 110.5(4)
C14 C15 C16 110.2(4)

loop_
_geom_bond_atom_site_label_1
_geom_bond_atom_site_label_2
_geom_bond_distance
Cl21 C20 1.777(5)
C19 O18 1.306(4)
C19 O23 1.185(5)
C19 C20 1.523(6)
O18 C17 1.461(4)
O11 C2 1.359(4)
O11 C12 1.439(4)
C1 C2 1.373(5)
C1 C10 1.389(6)
C2 C3 1.422(5)
C3 C4 1.409(5)
C3 C8 1.420(5)
C4 C5 1.359(5)
C10 C9 1.344(6)
C5 C6 1.394(6)
C12 C17 1.499(5)
C12 C13 1.514(5)
C17 C16 1.512(5)
C9 C8 1.415(6)
C8 C7 1.417(6)
C13 C14 1.527(7)
C6 C7 1.350(7)
C16 C15 1.515(6)
C20 C22 1.494(7)
C14 C15 1.516(8)
